data_4122438
loop_
_publ_author_name
'Bruns, Carson J.'
'Fujita, Daishi'
'Hoshino, Manabu'
'Sato, Sota'
'Stoddart, J. Fraser'
'Fujita, Makoto'

_publ_section_title
;
 Emergent Ion-Gated Binding of Cationic Host-Guest Complexes within
 Cationic M12L24 Molecular Flasks.
;
_journal_issue 34
_journal_name_full 'Journal of the American Chemical Society'
_journal_page_first 12027
_journal_paper_doi 10.1021/ja505296e
_journal_volume 136
_journal_year 2014
_chemical_formula_sum 'C77 H69.5 Br F24 N7.5 O6 P4'
_chemical_formula_weight 1855.69
_chemical_name_systematic
;
 ?
;
_space_group_crystal_system monoclinic
_space_group_IT_number 15
_space_group_name_Hall '-C 2yc'
_space_group_name_H-M_alt 'C 1 2/c 1'
_symmetry_space_group_name_Hall '-C 2yc'
_symmetry_space_group_name_H-M 'C 1 2/c 1'
_atom_sites_solution_hydrogens geom
_atom_sites_solution_primary direct
_atom_sites_solution_secondary difmap
_audit_creation_method SHELXL-2013
_cell_angle_alpha 90
_cell_angle_beta 98.9838(17)
_cell_angle_gamma 90
_cell_formula_units_Z 8
_cell_length_a 24.6360(7)
_cell_length_b 13.1360(3)
_cell_length_c 48.4001(12)
_cell_measurement_temperature 100(2)
_cell_volume 15471.0(7)
_computing_cell_refinement 'SAINT V7.23A (Bruker, 2005)'
_computing_data_collection 'APEX2 V2.1-4 (Bruker, 2007)'
_computing_data_reduction 'Bruker SAINT'
_computing_molecular_graphics 'Olex2 (Dolomanov et al., 2009)'
_computing_publication_material 'Olex2 (Dolomanov et al., 2009)'
_computing_structure_refinement 'SHELXL-2013 (Sheldrick, 2013)'
_computing_structure_solution 'XT (Sheldrick, 2008)'
_diffrn_ambient_temperature 100(2)
_diffrn_measured_fraction_theta_full 0.812
_diffrn_measured_fraction_theta_max 0.958
_diffrn_measurement_device_type 'Bruker Kappa APEX CCD area detector'
_diffrn_measurement_method '\w and \f scans'
_diffrn_radiation_type CuK\a
_diffrn_radiation_wavelength 1.54178
_diffrn_reflns_av_R_equivalents 0.0540
_diffrn_reflns_av_unetI/netI 0.0471
_diffrn_reflns_Laue_measured_fraction_full 0.812
_diffrn_reflns_Laue_measured_fraction_max 0.958
_diffrn_reflns_limit_h_max 27
_diffrn_reflns_limit_h_min -25
_diffrn_reflns_limit_k_max 14
_diffrn_reflns_limit_k_min -4
_diffrn_reflns_limit_l_max 54
_diffrn_reflns_limit_l_min -54
_diffrn_reflns_number 38599
_diffrn_reflns_point_group_measured_fraction_full 0.812
_diffrn_reflns_point_group_measured_fraction_max 0.958
_diffrn_reflns_theta_full 67.679
_diffrn_reflns_theta_max 61.159
_diffrn_reflns_theta_min 3.810
_diffrn_source microsource
_exptl_absorpt_coefficient_mu 2.552
_exptl_absorpt_correction_T_max 0.7526
_exptl_absorpt_correction_T_min 0.6682
_exptl_absorpt_correction_type multi-scan
_exptl_absorpt_process_details 'SADABS-2012/1 (Bruker,2012)'
_exptl_crystal_colour purple
_exptl_crystal_density_diffrn 1.593
_exptl_crystal_description plate
_exptl_crystal_F_000 7544
_exptl_crystal_size_max 0.240
_exptl_crystal_size_mid 0.143
_exptl_crystal_size_min 0.006
_refine_diff_density_max 0.897
_refine_diff_density_min -0.849
_refine_diff_density_rms 0.066
_refine_ls_extinction_method none
_refine_ls_goodness_of_fit_ref 1.033
_refine_ls_hydrogen_treatment constr
_refine_ls_matrix_type full
_refine_ls_number_parameters 1102
_refine_ls_number_reflns 11358
_refine_ls_number_restraints 1
_refine_ls_restrained_S_all 1.038
_refine_ls_R_factor_all 0.0719
_refine_ls_R_factor_gt 0.0508
_refine_ls_shift/su_max 0.002
_refine_ls_shift/su_mean 0.000
_refine_ls_structure_factor_coef Fsqd
_refine_ls_weighting_details 'w=1/[\s^2^(Fo^2^)+(0.0444P)^2^+62.0002P] where P=(Fo^2^+2Fc^2^)/3'
_refine_ls_weighting_scheme calc
_refine_ls_wR_factor_gt 0.1130
_refine_ls_wR_factor_ref 0.1227
_reflns_Friedel_coverage 0.000
_reflns_number_gt 8742
_reflns_number_total 11358
_reflns_threshold_expression 'I > 2\s(I)'
_cod_data_source_file ja505296e_si_002.cif
_cod_data_source_block n3311
_cod_depositor_comments 'Adding full bibliography for 4122437--4122438.cif.'
_cod_original_formula_sum 'C77 H69.50 Br F24 N7.50 O6 P4'
_cod_database_code 4122438
_shelx_space_group_comment
;
The symmetry employed for this shelxl refinement is uniquely defined
by the following loop, which should always be used as a source of
symmetry information in preference to the above space-group names.
They are only intended as comments.
;
_shelx_estimated_absorpt_t_min 0.579
_shelx_estimated_absorpt_t_max 0.985
_shelxl_version_number 2013-4

loop_
_space_group_symop_operation_xyz
'x, y, z'
'-x, y, -z+1/2'
'x+1/2, y+1/2, z'
'-x+1/2, y+1/2, -z+1/2'
'-x, -y, -z'
'x, -y, z-1/2'
'-x+1/2, -y+1/2, -z'
'x+1/2, -y+1/2, z-1/2'

loop_
_atom_site_label
_atom_site_type_symbol
_atom_site_fract_x
_atom_site_fract_y
_atom_site_fract_z
_atom_site_U_iso_or_equiv
_atom_site_adp_type
_atom_site_occupancy
_atom_site_site_symmetry_order
_atom_site_calc_flag
_atom_site_refinement_flags_posn
_atom_site_refinement_flags_adp
_atom_site_refinement_flags_occupancy
_atom_site_disorder_assembly
_atom_site_disorder_group
N1 N 0.68520(12) 0.5800(2) 0.61908(7) 0.0277(7) Uani 1 1 d . . . . .
N2 N 0.42752(12) 0.3905(2) 0.63635(6) 0.0227(7) Uani 1 1 d . . . . .
N3 N 0.31746(12) 0.7624(2) 0.56343(6) 0.0225(7) Uani 1 1 d . . . . .
N4 N 0.57750(13) 0.9655(2) 0.55502(7) 0.0265(7) Uani 1 1 d . . . . .
C1 C 0.73552(16) 0.6338(3) 0.61251(9) 0.0318(9) Uani 1 1 d . . . . .
H1A H 0.7547 0.5901 0.6005 0.038 Uiso 1 1 calc R U . . .
H1B H 0.7610 0.6474 0.6300 0.038 Uiso 1 1 calc R U . . .
C2 C 0.66725(17) 0.5979(3) 0.64354(8) 0.0313(10) Uani 1 1 d . . . . .
H2 H 0.6881 0.6409 0.6570 0.038 Uiso 1 1 calc R U . . .
C3 C 0.61943(16) 0.5554(3) 0.64940(8) 0.0289(9) Uani 1 1 d . . . . .
H3 H 0.6076 0.5683 0.6668 0.035 Uiso 1 1 calc R U . . .
C4 C 0.58825(15) 0.4930(3) 0.62962(8) 0.0243(9) Uani 1 1 d . . . . .
C5 C 0.60807(15) 0.4753(3) 0.60474(8) 0.0255(9) Uani 1 1 d . . . . .
H5 H 0.5881 0.4323 0.5910 0.031 Uiso 1 1 calc R U . . .
C6 C 0.65651(16) 0.5193(3) 0.59977(8) 0.0275(9) Uani 1 1 d . . . . .
H6B H 0.6696 0.5065 0.5826 0.033 Uiso 1 1 calc R U . . .
C7 C 0.53396(15) 0.4511(3) 0.63392(7) 0.0230(8) Uani 1 1 d . . . . .
C8 C 0.50256(16) 0.4987(3) 0.65190(7) 0.0241(9) Uani 1 1 d . . . . .
H8 H 0.5180 0.5528 0.6636 0.029 Uiso 1 1 calc R U . . .
C9 C 0.44961(16) 0.4680(3) 0.65279(7) 0.0236(9) Uani 1 1 d . . . . .
H9 H 0.4285 0.5012 0.6649 0.028 Uiso 1 1 calc R U . . .
C10 C 0.45779(16) 0.3387(3) 0.62019(8) 0.0252(9) Uani 1 1 d . . . . .
H10 H 0.4422 0.2819 0.6096 0.030 Uiso 1 1 calc R U . . .
C11 C 0.51083(16) 0.3670(3) 0.61886(8) 0.0269(9) Uani 1 1 d . . . . .
H11 H 0.5320 0.3292 0.6076 0.032 Uiso 1 1 calc R U . . .
C12 C 0.36747(15) 0.3676(3) 0.63469(8) 0.0257(9) Uani 1 1 d . . . . .
H12A H 0.3575 0.3663 0.6537 0.031 Uiso 1 1 calc R U . . .
H12B H 0.3592 0.3000 0.6260 0.031 Uiso 1 1 calc R U . . .
C13 C 0.33464(14) 0.4487(3) 0.61737(7) 0.0213(8) Uani 1 1 d . . . . .
C14 C 0.31871(15) 0.5359(3) 0.63012(8) 0.0241(8) Uani 1 1 d . . . . .
H14 H 0.3243 0.5407 0.6499 0.029 Uiso 1 1 calc R U . . .
C15 C 0.29458(15) 0.6163(3) 0.61395(8) 0.0244(8) Uani 1 1 d . . . . .
H15 H 0.2844 0.6763 0.6228 0.029 Uiso 1 1 calc R U . . .
C16 C 0.28522(15) 0.6093(3) 0.58478(8) 0.0243(8) Uani 1 1 d . . . . .
C17 C 0.29796(15) 0.5191(3) 0.57230(8) 0.0258(9) Uani 1 1 d . . . . .
H17 H 0.2899 0.5118 0.5526 0.031 Uiso 1 1 calc R U . . .
C18 C 0.32244(15) 0.4394(3) 0.58851(8) 0.0250(9) Uani 1 1 d . . . . .
H18 H 0.3309 0.3779 0.5798 0.030 Uiso 1 1 calc R U . . .
C19 C 0.26711(15) 0.7026(3) 0.56753(8) 0.0272(9) Uani 1 1 d . . . . .
H19A H 0.2464 0.6822 0.5492 0.033 Uiso 1 1 calc R U . . .
H19B H 0.2428 0.7450 0.5773 0.033 Uiso 1 1 calc R U . . .
C20 C 0.34023(16) 0.7479(3) 0.54039(8) 0.0264(9) Uani 1 1 d . . . . .
H20 H 0.3225 0.7050 0.5259 0.032 Uiso 1 1 calc R U . . .
C21 C 0.38884(15) 0.7942(3) 0.53739(8) 0.0247(9) Uani 1 1 d . . . . .
H21 H 0.4041 0.7839 0.5208 0.030 Uiso 1 1 calc R U . . .
C22 C 0.41596(15) 0.8559(3) 0.55839(7) 0.0212(8) Uani 1 1 d . . . . .
C23 C 0.39016(15) 0.8723(3) 0.58172(7) 0.0240(8) Uani 1 1 d . . . . .
H23 H 0.4065 0.9165 0.5962 0.029 Uiso 1 1 calc R U . . .
C24 C 0.34132(15) 0.8249(3) 0.58384(7) 0.0240(9) Uani 1 1 d . . . . .
H24 H 0.3242 0.8362 0.5998 0.029 Uiso 1 1 calc R U . . .
C25 C 0.47096(15) 0.9000(3) 0.55646(7) 0.0220(8) Uani 1 1 d . . . . .
C26 C 0.50079(16) 0.8662(3) 0.53587(8) 0.0254(9) Uani 1 1 d . . . . .
H26 H 0.4844 0.8199 0.5219 0.030 Uiso 1 1 calc R U . . .
C27 C 0.55336(16) 0.8992(3) 0.53567(8) 0.0259(9) Uani 1 1 d . . . . .
H27 H 0.5732 0.8750 0.5217 0.031 Uiso 1 1 calc R U . . .
C28 C 0.54919(16) 1.0029(3) 0.57443(8) 0.0290(9) Uani 1 1 d . . . . .
H28 H 0.5659 1.0519 0.5875 0.035 Uiso 1 1 calc R U . . .
C29 C 0.49640(16) 0.9712(3) 0.57560(8) 0.0243(9) Uani 1 1 d . . . . .
H29 H 0.4772 0.9979 0.5895 0.029 Uiso 1 1 calc R U . . .
C30 C 0.63745(16) 0.9910(3) 0.55618(9) 0.0323(10) Uani 1 1 d . . . . .
H30A H 0.6462 1.0550 0.5667 0.039 Uiso 1 1 calc R U . . .
H30B H 0.6459 1.0005 0.5370 0.039 Uiso 1 1 calc R U . . .
C31 C 0.67158(15) 0.9049(3) 0.57043(8) 0.0264(9) Uani 1 1 d . . . . .
C32 C 0.68649(15) 0.8229(3) 0.55513(8) 0.0292(9) Uani 1 1 d . . . . .
H32 H 0.6805 0.8256 0.5353 0.035 Uiso 1 1 calc R U . . .
C33 C 0.70994(15) 0.7374(3) 0.56869(9) 0.0296(9) Uani 1 1 d . . . . .
H33 H 0.7198 0.6814 0.5581 0.035 Uiso 1 1 calc R U . . .
C34 C 0.71919(15) 0.7328(3) 0.59774(8) 0.0288(9) Uani 1 1 d . . . . .
C35 C 0.70863(15) 0.8185(3) 0.61309(9) 0.0292(9) Uani 1 1 d . . . . .
H35 H 0.7178 0.8185 0.6329 0.035 Uiso 1 1 calc R U . . .
C36 C 0.68478(15) 0.9033(3) 0.59929(8) 0.0286(9) Uani 1 1 d . . . . .
H36 H 0.6773 0.9614 0.6098 0.034 Uiso 1 1 calc R U . . .
Br1 Br 0.29511(3) 0.05736(4) 0.74728(2) 0.06112(18) Uani 1 1 d . . . . .
O1 O 0.35027(11) 0.45622(19) 0.69678(5) 0.0297(6) Uani 1 1 d . . . . .
O2 O 0.38871(11) 0.65173(19) 0.68673(5) 0.0279(6) Uani 1 1 d . . . . .
O3 O 0.43820(10) 0.71452(18) 0.63843(5) 0.0264(6) Uani 1 1 d . . . . .
O4 O 0.56543(10) 0.64644(18) 0.54436(5) 0.0254(6) Uani 1 1 d . . . . .
O5 O 0.59285(11) 0.73803(19) 0.49214(5) 0.0306(6) Uani 1 1 d . . . . .
O6 O 0.55750(17) 0.7964(3) 0.43415(8) 0.0361(14) Uani 0.680(7) 1 d D . P A 1
H6 H 0.5340 0.7685 0.4425 0.054 Uiso 0.680(7) 1 calc R U P A 1
N5 N 0.65196(18) 0.3360(3) 0.70737(8) 0.0540(11) Uani 1 1 d . . . . .
N6 N 0.08529(15) 0.6487(3) 0.63504(8) 0.0436(9) Uani 1 1 d . . . . .
C37 C 0.33723(17) 0.3635(3) 0.70733(7) 0.0272(9) Uani 1 1 d . . . . .
C38 C 0.37911(18) 0.2943(3) 0.71669(8) 0.0326(10) Uani 1 1 d . . . . .
C39 C 0.3657(2) 0.2009(3) 0.72785(9) 0.0399(11) Uani 1 1 d . . . . .
H39 H 0.3935 0.1527 0.7344 0.048 Uiso 1 1 calc R U . . .
C40 C 0.3114(2) 0.1803(3) 0.72920(9) 0.0424(11) Uani 1 1 d . . . . .
C41 C 0.2690(2) 0.2458(3) 0.71899(9) 0.0386(11) Uani 1 1 d . . . . .
H41 H 0.2319 0.2285 0.7199 0.046 Uiso 1 1 calc R U . . .
C42 C 0.28209(17) 0.3381(3) 0.70728(8) 0.0315(10) Uani 1 1 d . . . . .
C43 C 0.4353(2) 0.3173(3) 0.71512(8) 0.0366(11) Uani 1 1 d . . . . .
C44 C 0.4829(2) 0.3289(3) 0.71364(8) 0.0372(11) Uani 1 1 d . . . . .
C45 C 0.54021(18) 0.3332(3) 0.71167(8) 0.0361(10) Uani 1 1 d . . . . .
C46 C 0.5669(2) 0.2464(4) 0.70539(10) 0.0535(13) Uani 1 1 d . . . . .
H46 H 0.5474 0.1839 0.7023 0.064 Uiso 1 1 calc R U . . .
C47 C 0.6220(2) 0.2509(4) 0.70360(11) 0.0622(15) Uani 1 1 d . . . . .
H47 H 0.6398 0.1899 0.6994 0.075 Uiso 1 1 calc R U . . .
C48 C 0.6262(2) 0.4184(4) 0.71373(9) 0.0460(12) Uani 1 1 d . . . . .
H48 H 0.6467 0.4797 0.7169 0.055 Uiso 1 1 calc R U . . .
C49 C 0.5708(2) 0.4212(4) 0.71616(9) 0.0424(11) Uani 1 1 d . . . . .
H49 H 0.5542 0.4829 0.7208 0.051 Uiso 1 1 calc R U . . .
C50 C 0.24042(19) 0.4073(3) 0.69460(8) 0.0342(10) Uani 1 1 d . . . . .
C51 C 0.20644(18) 0.4643(3) 0.68268(8) 0.0311(10) Uani 1 1 d . . . . .
C52 C 0.17970(17) 0.6118(3) 0.65215(8) 0.0317(9) Uani 1 1 d . . . . .
H52 H 0.2172 0.6292 0.6526 0.038 Uiso 1 1 calc R U . . .
C53 C 0.13925(18) 0.6678(3) 0.63646(9) 0.0369(10) Uani 1 1 d . . . . .
H53 H 0.1499 0.7233 0.6260 0.044 Uiso 1 1 calc R U . . .
C54 C 0.07224(19) 0.5705(4) 0.65080(9) 0.0445(12) Uani 1 1 d . . . . .
H54 H 0.0344 0.5565 0.6507 0.053 Uiso 1 1 calc R U . . .
C55 C 0.10974(17) 0.5097(3) 0.66704(9) 0.0365(10) Uani 1 1 d . . . . .
H55 H 0.0979 0.4557 0.6777 0.044 Uiso 1 1 calc R U . . .
C56 C 0.16534(17) 0.5285(3) 0.66761(8) 0.0309(10) Uani 1 1 d . . . . .
C57 C 0.35341(18) 0.5371(3) 0.71722(8) 0.0313(9) Uani 1 1 d . . . . .
H57A H 0.3898 0.5359 0.7293 0.038 Uiso 1 1 calc R U . . .
H57B H 0.3248 0.5272 0.7292 0.038 Uiso 1 1 calc R U . . .
C58 C 0.34521(17) 0.6367(3) 0.70261(8) 0.0323(10) Uani 1 1 d . . . . .
H58A H 0.3094 0.6373 0.6901 0.039 Uiso 1 1 calc R U . . .
H58B H 0.3452 0.6922 0.7164 0.039 Uiso 1 1 calc R U . . .
C59 C 0.38865(17) 0.7520(3) 0.67590(8) 0.0320(10) Uani 1 1 d . . . . .
H59A H 0.3855 0.8016 0.6910 0.038 Uiso 1 1 calc R U . . .
H59B H 0.3566 0.7611 0.6610 0.038 Uiso 1 1 calc R U . . .
C60 C 0.44004(17) 0.7708(3) 0.66437(8) 0.0312(9) Uani 1 1 d . . . . .
H60A H 0.4439 0.8445 0.6608 0.037 Uiso 1 1 calc R U . . .
H60B H 0.4721 0.7487 0.6780 0.037 Uiso 1 1 calc R U . . .
C61 C 0.48278(15) 0.7262(3) 0.62514(7) 0.0215(8) Uani 1 1 d . . . . .
C62 C 0.52716(16) 0.7857(3) 0.63497(8) 0.0255(9) Uani 1 1 d . . . . .
H62 H 0.5283 0.8221 0.6520 0.031 Uiso 1 1 calc R U . . .
C63 C 0.57110(16) 0.7926(3) 0.61973(8) 0.0255(9) Uani 1 1 d . . . . .
H63 H 0.6020 0.8333 0.6269 0.031 Uiso 1 1 calc R U . . .
C64 C 0.57062(15) 0.7426(3) 0.59500(7) 0.0224(8) Uani 1 1 d . . . . .
H64 H 0.6007 0.7492 0.5850 0.027 Uiso 1 1 calc R U . . .
C65 C 0.52536(15) 0.6813(3) 0.58428(7) 0.0204(8) Uani 1 1 d . . . . .
C66 C 0.52259(15) 0.6276(3) 0.55848(7) 0.0229(8) Uani 1 1 d . . . . .
C67 C 0.47959(16) 0.5634(3) 0.54940(8) 0.0261(9) Uani 1 1 d . . . . .
H67 H 0.4789 0.5258 0.5326 0.031 Uiso 1 1 calc R U . . .
C68 C 0.43644(16) 0.5536(3) 0.56514(8) 0.0269(9) Uani 1 1 d . . . . .
H68 H 0.4067 0.5092 0.5586 0.032 Uiso 1 1 calc R U . . .
C69 C 0.43607(15) 0.6059(3) 0.58946(7) 0.0224(8) Uani 1 1 d . . . . .
H69 H 0.4061 0.5989 0.5995 0.027 Uiso 1 1 calc R U . . .
C70 C 0.48063(15) 0.6706(3) 0.59967(7) 0.0199(8) Uani 1 1 d . . . . .
C71 C 0.56373(16) 0.5973(3) 0.51754(8) 0.0259(9) Uani 1 1 d . . . . .
H71A H 0.5275 0.6088 0.5059 0.031 Uiso 1 1 calc R U . . .
H71B H 0.5690 0.5230 0.5202 0.031 Uiso 1 1 calc R U . . .
C72 C 0.60804(16) 0.6398(3) 0.50310(8) 0.0289(9) Uani 1 1 d . . . . .
H72A H 0.6427 0.6446 0.5165 0.035 Uiso 1 1 calc R U . . .
H72B H 0.6143 0.5938 0.4877 0.035 Uiso 1 1 calc R U . . .
C73 C 0.6277(2) 0.7724(4) 0.47278(9) 0.0434(11) Uani 1 1 d . . . . .
H73A H 0.6357 0.7152 0.4607 0.052 Uiso 1 1 calc R U . . .
H73B H 0.6630 0.7975 0.4832 0.052 Uiso 1 1 calc R U . . .
C74 C 0.6004(2) 0.8532(4) 0.45574(11) 0.0701(18) Uani 1 1 d D . . . .
H74A H 0.6267 0.8916 0.4463 0.084 Uiso 0.680(7) 1 calc R U P A 1
H74B H 0.5821 0.9009 0.4672 0.084 Uiso 0.680(7) 1 calc R U P A 1
H74C H 0.5614 0.8371 0.4488 0.084 Uiso 0.320(7) 1 calc R U P A 2
H74D H 0.6195 0.8709 0.4399 0.084 Uiso 0.320(7) 1 calc R U P A 2
P1 P 0.25337(4) 0.52116(7) 0.48418(2) 0.0288(2) Uani 1 1 d . . . . .
F1 F 0.25680(12) 0.63975(18) 0.47908(6) 0.0640(9) Uani 1 1 d . . . . .
F2 F 0.25135(10) 0.40201(18) 0.48933(6) 0.0495(7) Uani 1 1 d . . . . .
F3 F 0.28714(13) 0.4997(2) 0.45916(5) 0.0616(8) Uani 1 1 d . . . . .
F4 F 0.31014(9) 0.52905(17) 0.50517(5) 0.0368(6) Uani 1 1 d . . . . .
F5 F 0.22024(11) 0.5409(3) 0.50920(6) 0.0675(9) Uani 1 1 d . . . . .
F6 F 0.19706(11) 0.51410(19) 0.46323(6) 0.0582(8) Uani 1 1 d . . . . .
P2 P 0.60176(5) 0.74245(9) 0.71641(2) 0.0397(3) Uani 1 1 d . . . . .
F7 F 0.64300(11) 0.8227(2) 0.73292(5) 0.0520(7) Uani 1 1 d . . . . .
F8 F 0.56077(11) 0.66058(19) 0.69935(5) 0.0476(7) Uani 1 1 d . . . . .
F9 F 0.63075(10) 0.75678(18) 0.68898(5) 0.0422(6) Uani 1 1 d . . . . .
F10 F 0.55907(10) 0.83100(19) 0.70559(5) 0.0453(6) Uani 1 1 d . . . . .
F11 F 0.57274(12) 0.7249(2) 0.74306(5) 0.0625(8) Uani 1 1 d . . . . .
F12 F 0.64468(11) 0.6532(2) 0.72657(6) 0.0558(7) Uani 1 1 d . . . . .
P3 P 0.58532(4) 0.27323(7) 0.54183(2) 0.0269(2) Uani 1 1 d . . . . .
F13 F 0.63546(9) 0.21933(18) 0.53044(5) 0.0410(6) Uani 1 1 d . . . . .
F14 F 0.53467(9) 0.32700(18) 0.55315(5) 0.0402(6) Uani 1 1 d . . . . .
F15 F 0.56519(9) 0.32114(17) 0.51157(4) 0.0354(5) Uani 1 1 d . . . . .
F16 F 0.62208(10) 0.37096(18) 0.55045(5) 0.0405(6) Uani 1 1 d . . . . .
F17 F 0.60466(10) 0.22527(18) 0.57216(5) 0.0429(6) Uani 1 1 d . . . . .
F18 F 0.54775(10) 0.17503(17) 0.53290(5) 0.0412(6) Uani 1 1 d . . . . .
P4 P 0.39036(4) 0.07291(7) 0.64762(2) 0.0270(2) Uani 1 1 d . . . . .
F19 F 0.43919(9) 0.01599(17) 0.63521(5) 0.0390(6) Uani 1 1 d . . . . .
F20 F 0.34124(10) 0.12965(19) 0.65945(5) 0.0427(6) Uani 1 1 d . . . . .
F21 F 0.37150(10) 0.12519(17) 0.61763(5) 0.0405(6) Uani 1 1 d . . . . .
F22 F 0.42997(10) 0.16667(16) 0.65689(5) 0.0380(6) Uani 1 1 d . . . . .
F23 F 0.40845(11) 0.01961(18) 0.67697(5) 0.0445(6) Uani 1 1 d . . . . .
F24 F 0.35046(10) -0.02086(17) 0.63752(5) 0.0425(6) Uani 1 1 d . . . . .
N7 N 0.24023(16) 0.8505(3) 0.63202(10) 0.0459(10) Uani 1 1 d . . . . .
C75 C 0.25131(19) 0.8788(3) 0.65422(12) 0.0429(11) Uani 1 1 d . . . . .
C76 C 0.2656(2) 0.9183(4) 0.68297(11) 0.0567(13) Uani 1 1 d . . . . .
H76A H 0.2756 0.9904 0.6823 0.085 Uiso 1 1 calc R U . . .
H76B H 0.2968 0.8798 0.6929 0.085 Uiso 1 1 calc R U . . .
H76C H 0.2340 0.9109 0.6928 0.085 Uiso 1 1 calc R U . . .
O6A O 0.6072(4) 0.9432(8) 0.4803(2) 0.062(4) Uani 0.320(7) 1 d D . P A 2
H6A H 0.6406 0.9505 0.4868 0.093 Uiso 0.320(7) 1 calc R U P A 2
N8 N 0.4858(9) 0.0855(10) 0.7494(12) 0.126(9) Uani 0.5 1 d . . P B -1
C77 C 0.508(2) 0.0121(9) 0.7549(8) 0.065(7) Uani 0.5 1 d . . P B -1
C78 C 0.5360(5) -0.0766(8) 0.7628(2) 0.063(3) Uani 0.5 1 d . . P B -1
H78A H 0.5392 -0.1172 0.7462 0.094 Uiso 0.5 1 calc R U P B -1
H78B H 0.5162 -0.1157 0.7754 0.094 Uiso 0.5 1 calc R U P B -1
H78C H 0.5728 -0.0596 0.7726 0.094 Uiso 0.5 1 calc R U P B -1

loop_
_atom_site_aniso_label
_atom_site_aniso_U_11
_atom_site_aniso_U_22
_atom_site_aniso_U_33
_atom_site_aniso_U_23
_atom_site_aniso_U_13
_atom_site_aniso_U_12
N1 0.0194(18) 0.0263(17) 0.0363(19) 0.0043(15) 0.0004(15) 0.0044(14)
N2 0.0268(19) 0.0177(15) 0.0238(16) 0.0050(13) 0.0048(14) -0.0010(13)
N3 0.0196(18) 0.0233(16) 0.0232(16) 0.0071(13) -0.0017(13) 0.0002(13)
N4 0.0282(19) 0.0193(16) 0.0337(18) 0.0051(14) 0.0099(15) -0.0001(14)
C1 0.015(2) 0.036(2) 0.043(2) -0.0014(19) 0.0027(18) -0.0027(18)
C2 0.033(3) 0.029(2) 0.028(2) 0.0034(17) -0.0058(18) 0.0001(19)
C3 0.028(2) 0.028(2) 0.030(2) 0.0041(17) 0.0029(18) 0.0016(18)
C4 0.025(2) 0.0195(19) 0.026(2) 0.0032(16) -0.0003(17) 0.0067(16)
C5 0.021(2) 0.022(2) 0.033(2) 0.0008(16) 0.0015(17) 0.0019(16)
C6 0.025(2) 0.023(2) 0.034(2) -0.0008(17) 0.0027(18) 0.0049(17)
C7 0.029(2) 0.0183(18) 0.0207(19) 0.0077(15) 0.0006(16) 0.0032(16)
C8 0.032(2) 0.0185(19) 0.0202(19) 0.0045(15) -0.0012(16) 0.0013(17)
C9 0.031(2) 0.0189(19) 0.0210(19) 0.0028(15) 0.0036(16) 0.0026(17)
C10 0.032(3) 0.0180(19) 0.026(2) -0.0003(15) 0.0072(17) -0.0035(17)
C11 0.032(3) 0.022(2) 0.027(2) 0.0015(16) 0.0073(17) 0.0021(17)
C12 0.027(2) 0.0216(19) 0.029(2) 0.0048(16) 0.0080(17) -0.0050(17)
C13 0.017(2) 0.0210(19) 0.026(2) 0.0003(15) 0.0056(16) -0.0093(16)
C14 0.023(2) 0.028(2) 0.0218(19) 0.0031(16) 0.0042(16) -0.0043(17)
C15 0.019(2) 0.026(2) 0.028(2) -0.0002(16) 0.0064(16) -0.0031(16)
C16 0.014(2) 0.029(2) 0.029(2) 0.0023(17) 0.0020(16) -0.0079(16)
C17 0.022(2) 0.034(2) 0.0214(19) -0.0021(17) 0.0035(16) -0.0124(17)
C18 0.025(2) 0.0207(19) 0.030(2) -0.0028(16) 0.0061(17) -0.0097(16)
C19 0.017(2) 0.034(2) 0.029(2) 0.0041(17) -0.0010(16) -0.0034(17)
C20 0.030(2) 0.023(2) 0.024(2) 0.0033(16) -0.0028(17) -0.0004(17)
C21 0.027(2) 0.0220(19) 0.026(2) 0.0025(16) 0.0057(17) -0.0007(17)
C22 0.024(2) 0.0167(18) 0.0216(19) 0.0078(15) -0.0004(16) 0.0035(16)
C23 0.026(2) 0.0233(19) 0.0219(19) 0.0014(16) 0.0013(16) 0.0026(17)
C24 0.026(2) 0.026(2) 0.0193(19) 0.0035(16) 0.0033(16) 0.0005(17)
C25 0.025(2) 0.0171(18) 0.0229(19) 0.0095(15) 0.0020(16) 0.0042(16)
C26 0.026(2) 0.023(2) 0.027(2) 0.0017(16) 0.0031(17) 0.0012(17)
C27 0.031(2) 0.0217(19) 0.026(2) 0.0032(16) 0.0082(17) 0.0035(17)
C28 0.033(3) 0.020(2) 0.035(2) 0.0003(17) 0.0081(19) -0.0030(17)
C29 0.030(2) 0.0191(19) 0.025(2) 0.0007(16) 0.0076(17) -0.0005(17)
C30 0.027(2) 0.025(2) 0.047(3) 0.0003(18) 0.015(2) -0.0093(18)
C31 0.018(2) 0.022(2) 0.040(2) -0.0026(17) 0.0089(18) -0.0080(16)
C32 0.022(2) 0.033(2) 0.034(2) -0.0044(18) 0.0085(18) -0.0087(18)
C33 0.018(2) 0.026(2) 0.045(2) -0.0087(18) 0.0062(18) -0.0040(17)
C34 0.013(2) 0.032(2) 0.041(2) -0.0034(18) 0.0021(17) -0.0077(17)
C35 0.018(2) 0.037(2) 0.034(2) -0.0061(18) 0.0069(17) -0.0112(18)
C36 0.021(2) 0.024(2) 0.042(2) -0.0093(18) 0.0096(18) -0.0091(17)
Br1 0.0756(4) 0.0400(3) 0.0690(4) 0.0252(3) 0.0155(3) -0.0048(3)
O1 0.0451(18) 0.0245(14) 0.0203(13) 0.0037(11) 0.0077(12) -0.0007(12)
O2 0.0303(16) 0.0256(14) 0.0293(14) 0.0007(11) 0.0096(12) -0.0018(12)
O3 0.0286(16) 0.0250(14) 0.0264(14) 0.0001(11) 0.0069(12) -0.0033(12)
O4 0.0223(15) 0.0262(14) 0.0283(14) -0.0031(11) 0.0057(11) -0.0019(11)
O5 0.0306(16) 0.0284(14) 0.0336(15) 0.0066(12) 0.0074(12) -0.0017(12)
O6 0.035(3) 0.046(3) 0.027(2) 0.0005(19) 0.0044(18) -0.019(2)
N5 0.060(3) 0.065(3) 0.041(2) -0.005(2) 0.020(2) -0.004(2)
N6 0.034(2) 0.050(2) 0.042(2) 0.0058(18) -0.0076(17) -0.0055(18)
C37 0.037(3) 0.028(2) 0.0172(19) 0.0025(16) 0.0054(17) 0.0016(19)
C38 0.042(3) 0.034(2) 0.023(2) 0.0024(17) 0.0059(19) 0.002(2)
C39 0.053(3) 0.035(2) 0.031(2) 0.0098(19) 0.008(2) 0.006(2)
C40 0.059(3) 0.030(2) 0.039(3) 0.009(2) 0.011(2) -0.002(2)
C41 0.048(3) 0.033(2) 0.036(2) 0.0056(19) 0.009(2) -0.002(2)
C42 0.039(3) 0.030(2) 0.026(2) 0.0021(17) 0.0045(18) 0.0018(19)
C43 0.054(4) 0.031(2) 0.024(2) 0.0059(17) 0.006(2) 0.006(2)
C44 0.053(4) 0.036(2) 0.023(2) 0.0021(18) 0.007(2) 0.002(2)
C45 0.044(3) 0.041(3) 0.024(2) 0.0027(18) 0.0082(19) 0.000(2)
C46 0.056(4) 0.055(3) 0.055(3) -0.010(2) 0.024(3) -0.001(3)
C47 0.070(4) 0.056(3) 0.066(4) -0.013(3) 0.030(3) 0.003(3)
C48 0.056(4) 0.051(3) 0.028(2) 0.005(2) 0.001(2) -0.008(3)
C49 0.050(3) 0.046(3) 0.029(2) 0.006(2) 0.000(2) 0.003(2)
C50 0.047(3) 0.030(2) 0.028(2) -0.0053(19) 0.012(2) -0.008(2)
C51 0.040(3) 0.029(2) 0.024(2) -0.0024(18) 0.0051(19) -0.007(2)
C52 0.030(2) 0.036(2) 0.028(2) -0.0026(18) 0.0035(18) -0.0055(19)
C53 0.036(3) 0.040(2) 0.033(2) 0.0062(19) -0.001(2) -0.004(2)
C54 0.031(3) 0.052(3) 0.048(3) 0.001(2) -0.002(2) -0.014(2)
C55 0.033(3) 0.042(2) 0.033(2) 0.0049(19) -0.0017(19) -0.007(2)
C56 0.039(3) 0.028(2) 0.025(2) -0.0034(17) 0.0027(18) -0.0025(19)
C57 0.038(3) 0.034(2) 0.022(2) -0.0027(17) 0.0072(18) -0.0049(19)
C58 0.035(3) 0.033(2) 0.030(2) -0.0053(18) 0.0087(19) -0.0021(19)
C59 0.041(3) 0.023(2) 0.033(2) -0.0015(17) 0.0109(19) -0.0039(18)
C60 0.042(3) 0.025(2) 0.028(2) -0.0041(17) 0.0092(19) -0.0044(18)
C61 0.020(2) 0.0192(18) 0.0253(19) 0.0074(15) 0.0036(16) 0.0016(16)
C62 0.031(2) 0.0222(19) 0.024(2) -0.0002(16) 0.0053(17) -0.0016(17)
C63 0.023(2) 0.023(2) 0.030(2) 0.0028(16) -0.0008(17) -0.0076(16)
C64 0.020(2) 0.0207(19) 0.026(2) 0.0064(16) 0.0037(16) 0.0014(16)
C65 0.020(2) 0.0163(18) 0.0238(19) 0.0066(15) 0.0001(16) 0.0014(16)
C66 0.025(2) 0.0199(19) 0.024(2) 0.0063(15) 0.0038(17) 0.0040(17)
C67 0.030(2) 0.0215(19) 0.025(2) -0.0002(16) 0.0020(17) -0.0047(17)
C68 0.025(2) 0.023(2) 0.032(2) 0.0057(17) -0.0008(17) -0.0052(17)
C69 0.019(2) 0.0201(19) 0.027(2) 0.0064(16) 0.0014(16) 0.0000(16)
C70 0.019(2) 0.0156(18) 0.0237(19) 0.0079(15) -0.0012(16) 0.0014(15)
C71 0.030(2) 0.0223(19) 0.026(2) -0.0034(16) 0.0070(17) -0.0007(17)
C72 0.030(2) 0.029(2) 0.028(2) -0.0002(17) 0.0048(18) 0.0040(18)
C73 0.049(3) 0.047(3) 0.037(2) -0.002(2) 0.015(2) -0.010(2)
C74 0.050(3) 0.079(4) 0.076(4) 0.037(3) -0.007(3) -0.033(3)
P1 0.0302(6) 0.0258(5) 0.0282(5) 0.0013(4) -0.0024(4) 0.0020(4)
F1 0.065(2) 0.0266(14) 0.086(2) 0.0005(13) -0.0333(16) 0.0002(13)
F2 0.0322(14) 0.0311(13) 0.0840(19) 0.0184(13) 0.0053(13) -0.0018(11)
F3 0.085(2) 0.0676(19) 0.0366(14) -0.0135(13) 0.0229(14) -0.0325(16)
F4 0.0277(13) 0.0410(14) 0.0396(13) -0.0006(11) -0.0010(10) 0.0060(11)
F5 0.0331(16) 0.113(3) 0.0578(18) -0.0220(17) 0.0119(13) 0.0069(16)
F6 0.0552(18) 0.0373(14) 0.0685(18) 0.0032(13) -0.0331(14) -0.0040(13)
P2 0.0431(7) 0.0422(6) 0.0319(6) 0.0068(5) -0.0005(5) -0.0103(5)
F7 0.0502(17) 0.0591(17) 0.0439(15) -0.0116(13) -0.0012(12) -0.0133(13)
F8 0.0523(17) 0.0423(14) 0.0455(15) 0.0050(11) -0.0009(12) -0.0169(12)
F9 0.0489(16) 0.0415(14) 0.0362(13) 0.0023(11) 0.0062(11) -0.0077(12)
F10 0.0465(16) 0.0448(15) 0.0432(14) 0.0003(11) 0.0028(12) -0.0024(12)
F11 0.0647(19) 0.090(2) 0.0333(14) 0.0115(14) 0.0084(13) -0.0149(16)
F12 0.0554(18) 0.0538(17) 0.0544(16) 0.0197(13) -0.0033(14) -0.0019(14)
P3 0.0337(6) 0.0236(5) 0.0230(5) -0.0011(4) 0.0033(4) 0.0014(4)
F13 0.0347(14) 0.0506(15) 0.0364(13) -0.0066(11) 0.0013(11) 0.0154(12)
F14 0.0365(14) 0.0447(14) 0.0421(14) -0.0084(11) 0.0141(11) -0.0004(11)
F15 0.0432(15) 0.0338(13) 0.0283(12) 0.0037(10) 0.0029(10) 0.0091(11)
F16 0.0434(15) 0.0403(14) 0.0392(13) -0.0087(11) 0.0110(11) -0.0135(11)
F17 0.0610(17) 0.0369(14) 0.0280(12) 0.0026(10) -0.0021(11) -0.0021(12)
F18 0.0500(16) 0.0319(13) 0.0388(13) -0.0030(10) -0.0019(12) -0.0072(11)
P4 0.0262(6) 0.0228(5) 0.0310(5) -0.0018(4) 0.0016(4) -0.0023(4)
F19 0.0285(13) 0.0387(13) 0.0502(14) -0.0114(11) 0.0072(11) -0.0001(11)
F20 0.0350(14) 0.0489(15) 0.0440(14) -0.0116(12) 0.0055(11) 0.0075(11)
F21 0.0497(16) 0.0383(13) 0.0311(12) -0.0003(10) -0.0017(11) -0.0036(11)
F22 0.0416(15) 0.0283(12) 0.0414(14) -0.0049(10) -0.0019(11) -0.0110(11)
F23 0.0597(17) 0.0364(14) 0.0359(13) 0.0102(11) 0.0029(12) 0.0029(12)
F24 0.0374(15) 0.0361(13) 0.0553(15) -0.0115(11) 0.0115(12) -0.0165(11)
N7 0.040(2) 0.031(2) 0.066(3) -0.002(2) 0.009(2) 0.0024(17)
C75 0.029(3) 0.033(2) 0.069(4) 0.009(3) 0.014(2) 0.004(2)
C76 0.048(3) 0.062(3) 0.063(3) 0.001(3) 0.017(3) 0.007(3)
O6A 0.045(7) 0.057(7) 0.088(9) 0.028(6) 0.020(6) -0.009(6)
N8 0.11(3) 0.080(8) 0.173(13) 0.021(14) -0.04(3) 0.016(9)
C77 0.06(2) 0.051(6) 0.08(3) 0.006(8) 0.001(15) -0.006(10)
C78 0.076(8) 0.063(7) 0.053(6) -0.010(5) 0.024(6) -0.002(6)

loop_
_atom_type_symbol
_atom_type_description
_atom_type_scat_dispersion_real
_atom_type_scat_dispersion_imag
_atom_type_scat_source
C C 0.0181 0.0091 'International Tables Vol C Tables 4.2.6.8 and 6.1.1.4'
H H 0.0000 0.0000 'International Tables Vol C Tables 4.2.6.8 and 6.1.1.4'
Br Br -0.6763 1.2805 'International Tables Vol C Tables 4.2.6.8 and 6.1.1.4'
F F 0.0727 0.0534 'International Tables Vol C Tables 4.2.6.8 and 6.1.1.4'
N N 0.0311 0.0180 'International Tables Vol C Tables 4.2.6.8 and 6.1.1.4'
O O 0.0492 0.0322 'International Tables Vol C Tables 4.2.6.8 and 6.1.1.4'
P P 0.2955 0.4335 'International Tables Vol C Tables 4.2.6.8 and 6.1.1.4'

loop_
_geom_angle_atom_site_label_1
_geom_angle_atom_site_label_2
_geom_angle_atom_site_label_3
_geom_angle
C6 N1 C2 120.4(3)
C6 N1 C1 119.6(3)
C2 N1 C1 119.9(3)
C10 N2 C9 120.9(3)
C10 N2 C12 119.9(3)
C9 N2 C12 119.1(3)
C20 N3 C24 120.4(3)
C20 N3 C19 119.8(3)
C24 N3 C19 119.7(3)
C28 N4 C27 120.0(3)
C28 N4 C30 120.3(3)
C27 N4 C30 119.5(3)
N1 C1 C34 109.7(3)
N1 C1 H1A 109.7
C34 C1 H1A 109.7
N1 C1 H1B 109.7
C34 C1 H1B 109.7
H1A C1 H1B 108.2
N1 C2 C3 121.4(4)
N1 C2 H2 119.3
C3 C2 H2 119.3
C2 C3 C4 119.7(4)
C2 C3 H3 120.2
C4 C3 H3 120.2
C5 C4 C3 117.6(4)
C5 C4 C7 120.3(3)
C3 C4 C7 122.1(3)
C6 C5 C4 120.8(4)
C6 C5 H5 119.6
C4 C5 H5 119.6
N1 C6 C5 120.2(4)
N1 C6 H6B 119.9
C5 C6 H6B 119.9
C11 C7 C8 117.3(3)
C11 C7 C4 121.5(3)
C8 C7 C4 121.1(3)
C9 C8 C7 120.6(3)
C9 C8 H8 119.7
C7 C8 H8 119.7
N2 C9 C8 120.0(3)
N2 C9 H9 120.0
C8 C9 H9 120.0
N2 C10 C11 120.6(3)
N2 C10 H10 119.7
C11 C10 H10 119.7
C10 C11 C7 120.4(4)
C10 C11 H11 119.8
C7 C11 H11 119.8
N2 C12 C13 109.1(3)
N2 C12 H12A 109.9
C13 C12 H12A 109.9
N2 C12 H12B 109.9
C13 C12 H12B 109.9
H12A C12 H12B 108.3
C14 C13 C18 119.3(3)
C14 C13 C12 120.0(3)
C18 C13 C12 120.6(3)
C13 C14 C15 120.1(3)
C13 C14 H14 119.9
C15 C14 H14 119.9
C14 C15 C16 120.5(3)
C14 C15 H15 119.8
C16 C15 H15 119.8
C17 C16 C15 118.8(3)
C17 C16 C19 121.3(3)
C15 C16 C19 119.5(3)
C16 C17 C18 120.4(3)
C16 C17 H17 119.8
C18 C17 H17 119.8
C13 C18 C17 120.6(3)
C13 C18 H18 119.7
C17 C18 H18 119.7
N3 C19 C16 108.5(3)
N3 C19 H19A 110.0
C16 C19 H19A 110.0
N3 C19 H19B 110.0
C16 C19 H19B 110.0
H19A C19 H19B 108.4
N3 C20 C21 120.8(3)
N3 C20 H20 119.6
C21 C20 H20 119.6
C20 C21 C22 120.7(4)
C20 C21 H21 119.7
C22 C21 H21 119.7
C21 C22 C23 117.1(3)
C21 C22 C25 121.3(3)
C23 C22 C25 121.6(3)
C24 C23 C22 120.3(3)
C24 C23 H23 119.8
C22 C23 H23 119.8
N3 C24 C23 120.6(3)
N3 C24 H24 119.7
C23 C24 H24 119.7
C29 C25 C26 117.0(3)
C29 C25 C22 122.6(3)
C26 C25 C22 120.3(3)
C27 C26 C25 120.5(4)
C27 C26 H26 119.8
C25 C26 H26 119.8
N4 C27 C26 121.1(3)
N4 C27 H27 119.5
C26 C27 H27 119.5
N4 C28 C29 120.9(4)
N4 C28 H28 119.5
C29 C28 H28 119.5
C28 C29 C25 120.4(3)
C28 C29 H29 119.8
C25 C29 H29 119.8
N4 C30 C31 108.9(3)
N4 C30 H30A 109.9
C31 C30 H30A 109.9
N4 C30 H30B 109.9
C31 C30 H30B 109.9
H30A C30 H30B 108.3
C36 C31 C32 119.1(4)
C36 C31 C30 119.9(3)
C32 C31 C30 120.8(4)
C33 C32 C31 120.2(4)
C33 C32 H32 119.9
C31 C32 H32 119.9
C32 C33 C34 120.4(4)
C32 C33 H33 119.8
C34 C33 H33 119.8
C33 C34 C35 119.3(4)
C33 C34 C1 120.4(4)
C35 C34 C1 120.1(4)
C36 C35 C34 119.6(4)
C36 C35 H35 120.2
C34 C35 H35 120.2
C35 C36 C31 121.0(4)
C35 C36 H36 119.5
C31 C36 H36 119.5
C37 O1 C57 112.8(3)
C59 O2 C58 111.7(3)
C61 O3 C60 115.6(3)
C66 O4 C71 116.9(3)
C72 O5 C73 112.2(3)
C74 O6 H6 109.5
C48 N5 C47 116.4(4)
C53 N6 C54 115.8(4)
O1 C37 C38 119.5(4)
O1 C37 C42 119.5(3)
C38 C37 C42 121.0(4)
C37 C38 C39 119.2(4)
C37 C38 C43 121.2(4)
C39 C38 C43 119.6(4)
C40 C39 C38 118.7(4)
C40 C39 H39 120.6
C38 C39 H39 120.6
C39 C40 C41 123.1(4)
C39 C40 Br1 117.7(3)
C41 C40 Br1 119.2(4)
C40 C41 C42 118.3(4)
C40 C41 H41 120.8
C42 C41 H41 120.8
C41 C42 C37 119.5(4)
C41 C42 C50 121.8(4)
C37 C42 C50 118.7(4)
C44 C43 C38 175.2(5)
C43 C44 C45 174.9(5)
C46 C45 C49 117.6(4)
C46 C45 C44 119.5(4)
C49 C45 C44 122.9(4)
C45 C46 C47 119.3(5)
C45 C46 H46 120.4
C47 C46 H46 120.4
N5 C47 C46 123.9(5)
N5 C47 H47 118.1
C46 C47 H47 118.1
N5 C48 C49 123.9(5)
N5 C48 H48 118.0
C49 C48 H48 118.0
C45 C49 C48 119.0(4)
C45 C49 H49 120.5
C48 C49 H49 120.5
C51 C50 C42 176.6(4)
C50 C51 C56 177.4(4)
C53 C52 C56 119.5(4)
C53 C52 H52 120.2
C56 C52 H52 120.2
N6 C53 C52 123.8(4)
N6 C53 H53 118.1
C52 C53 H53 118.1
N6 C54 C55 124.7(4)
N6 C54 H54 117.7
C55 C54 H54 117.7
C54 C55 C56 118.8(4)
C54 C55 H55 120.6
C56 C55 H55 120.6
C55 C56 C52 117.3(4)
C55 C56 C51 121.6(4)
C52 C56 C51 121.1(4)
O1 C57 C58 109.4(3)
O1 C57 H57A 109.8
C58 C57 H57A 109.8
O1 C57 H57B 109.8
C58 C57 H57B 109.8
H57A C57 H57B 108.2
O2 C58 C57 108.7(3)
O2 C58 H58A 110.0
C57 C58 H58A 110.0
O2 C58 H58B 110.0
C57 C58 H58B 110.0
H58A C58 H58B 108.3
O2 C59 C60 110.1(3)
O2 C59 H59A 109.6
C60 C59 H59A 109.6
O2 C59 H59B 109.6
C60 C59 H59B 109.6
H59A C59 H59B 108.2
O3 C60 C59 109.1(3)
O3 C60 H60A 109.9
C59 C60 H60A 109.9
O3 C60 H60B 109.9
C59 C60 H60B 109.9
H60A C60 H60B 108.3
O3 C61 C62 123.9(3)
O3 C61 C70 115.2(3)
C62 C61 C70 120.9(3)
C61 C62 C63 119.6(3)
C61 C62 H62 120.2
C63 C62 H62 120.2
C64 C63 C62 121.9(3)
C64 C63 H63 119.1
C62 C63 H63 119.1
C63 C64 C65 119.8(3)
C63 C64 H64 120.1
C65 C64 H64 120.1
C64 C65 C66 122.2(3)
C64 C65 C70 119.7(3)
C66 C65 C70 118.1(3)
O4 C66 C67 124.7(3)
O4 C66 C65 114.4(3)
C67 C66 C65 120.9(3)
C66 C67 C68 119.6(3)
C66 C67 H67 120.2
C68 C67 H67 120.2
C69 C68 C67 121.9(4)
C69 C68 H68 119.1
C67 C68 H68 119.1
C68 C69 C70 119.6(3)
C68 C69 H69 120.2
C70 C69 H69 120.2
C69 C70 C61 122.1(3)
C69 C70 C65 119.8(3)
C61 C70 C65 118.1(3)
O4 C71 C72 109.5(3)
O4 C71 H71A 109.8
C72 C71 H71A 109.8
O4 C71 H71B 109.8
C72 C71 H71B 109.8
H71A C71 H71B 108.2
O5 C72 C71 110.1(3)
O5 C72 H72A 109.6
C71 C72 H72A 109.6
O5 C72 H72B 109.6
C71 C72 H72B 109.6
H72A C72 H72B 108.1
O5 C73 C74 109.2(4)
O5 C73 H73A 109.8
C74 C73 H73A 109.8
O5 C73 H73B 109.8
C74 C73 H73B 109.8
H73A C73 H73B 108.3
C73 C74 O6 103.8(4)
C73 C74 O6A 97.4(5)
C73 C74 H74A 111.0
O6 C74 H74A 111.0
C73 C74 H74B 111.0
O6 C74 H74B 111.0
H74A C74 H74B 109.0
C73 C74 H74C 112.3
O6A C74 H74C 112.3
C73 C74 H74D 112.3
O6A C74 H74D 112.3
H74C C74 H74D 109.9
F1 P1 F5 90.25(19)
F1 P1 F2 178.75(17)
F5 P1 F2 90.51(17)
F1 P1 F6 91.18(14)
F5 P1 F6 89.68(16)
F2 P1 F6 89.82(14)
F1 P1 F3 90.51(17)
F5 P1 F3 179.14(19)
F2 P1 F3 88.72(15)
F6 P1 F3 90.70(17)
F1 P1 F4 88.43(14)
F5 P1 F4 90.43(14)
F2 P1 F4 90.57(13)
F6 P1 F4 179.60(17)
F3 P1 F4 89.19(15)
F11 P2 F7 91.21(15)
F11 P2 F10 90.85(16)
F7 P2 F10 91.05(15)
F11 P2 F12 90.21(16)
F7 P2 F12 89.50(15)
F10 P2 F12 178.80(16)
F11 P2 F8 89.65(15)
F7 P2 F8 179.01(17)
F10 P2 F8 89.44(14)
F12 P2 F8 90.00(15)
F11 P2 F9 178.24(17)
F7 P2 F9 90.35(14)
F10 P2 F9 89.93(14)
F12 P2 F9 88.99(15)
F8 P2 F9 88.79(14)
F16 P3 F13 90.52(14)
F16 P3 F15 90.29(13)
F13 P3 F15 90.25(12)
F16 P3 F17 90.07(13)
F13 P3 F17 90.38(13)
F15 P3 F17 179.27(15)
F16 P3 F14 89.79(13)
F13 P3 F14 179.65(16)
F15 P3 F14 89.59(13)
F17 P3 F14 89.77(13)
F16 P3 F18 179.45(17)
F13 P3 F18 89.74(13)
F15 P3 F18 89.22(13)
F17 P3 F18 90.41(13)
F14 P3 F18 89.95(13)
F23 P4 F22 90.87(13)
F23 P4 F20 90.44(14)
F22 P4 F20 90.20(13)
F23 P4 F24 90.42(14)
F22 P4 F24 178.61(14)
F20 P4 F24 90.29(13)
F23 P4 F21 179.01(15)
F22 P4 F21 90.10(13)
F20 P4 F21 89.77(13)
F24 P4 F21 88.61(13)
F23 P4 F19 90.42(14)
F22 P4 F19 90.20(13)
F20 P4 F19 179.04(14)
F24 P4 F19 89.29(13)
F21 P4 F19 89.36(13)
N7 C75 C76 178.6(5)
C75 C76 H76A 109.5
C75 C76 H76B 109.5
H76A C76 H76B 109.5
C75 C76 H76C 109.5
H76A C76 H76C 109.5
H76B C76 H76C 109.5
C74 O6A H6A 109.5
N8 C77 C78 177(3)
C77 C78 H78A 109.5
C77 C78 H78B 109.5
H78A C78 H78B 109.5
C77 C78 H78C 109.5
H78A C78 H78C 109.5
H78B C78 H78C 109.5

loop_
_geom_bond_atom_site_label_1
_geom_bond_atom_site_label_2
_geom_bond_distance
N1 C6 1.343(5)
N1 C2 1.347(5)
N1 C1 1.503(5)
N2 C10 1.347(5)
N2 C9 1.353(5)
N2 C12 1.499(5)
N3 C20 1.338(5)
N3 C24 1.346(5)
N3 C19 1.507(5)
N4 C28 1.347(5)
N4 C27 1.347(5)
N4 C30 1.507(5)
C1 C34 1.508(6)
C1 H1A 0.9900
C1 H1B 0.9900
C2 C3 1.373(6)
C2 H2 0.9500
C3 C4 1.396(5)
C3 H3 0.9500
C4 C5 1.388(5)
C4 C7 1.491(5)
C5 C6 1.380(5)
C5 H5 0.9500
C6 H6B 0.9500
C7 C11 1.395(5)
C7 C8 1.399(5)
C8 C9 1.372(5)
C8 H8 0.9500
C9 H9 0.9500
C10 C11 1.370(5)
C10 H10 0.9500
C11 H11 0.9500
C12 C13 1.510(5)
C12 H12A 0.9900
C12 H12B 0.9900
C13 C14 1.386(5)
C13 C18 1.387(5)
C14 C15 1.391(5)
C14 H14 0.9500
C15 C16 1.398(5)
C15 H15 0.9500
C16 C17 1.388(5)
C16 C19 1.511(5)
C17 C18 1.389(5)
C17 H17 0.9500
C18 H18 0.9500
C19 H19A 0.9900
C19 H19B 0.9900
C20 C21 1.371(5)
C20 H20 0.9500
C21 C22 1.387(5)
C21 H21 0.9500
C22 C23 1.396(5)
C22 C25 1.490(5)
C23 C24 1.373(5)
C23 H23 0.9500
C24 H24 0.9500
C25 C29 1.395(5)
C25 C26 1.400(5)
C26 C27 1.368(5)
C26 H26 0.9500
C27 H27 0.9500
C28 C29 1.375(5)
C28 H28 0.9500
C29 H29 0.9500
C30 C31 1.510(6)
C30 H30A 0.9900
C30 H30B 0.9900
C31 C36 1.384(6)
C31 C32 1.389(5)
C32 C33 1.381(6)
C32 H32 0.9500
C33 C34 1.390(6)
C33 H33 0.9500
C34 C35 1.395(5)
C35 C36 1.382(6)
C35 H35 0.9500
C36 H36 0.9500
Br1 C40 1.909(4)
O1 C37 1.378(4)
O1 C57 1.446(5)
O2 C59 1.417(4)
O2 C58 1.427(5)
O3 C61 1.365(4)
O3 C60 1.452(4)
O4 C66 1.367(4)
O4 C71 1.444(4)
O5 C72 1.423(4)
O5 C73 1.439(5)
O6 C74 1.555(6)
O6 H6 0.8400
N5 C48 1.315(6)
N5 C47 1.337(7)
N6 C53 1.344(6)
N6 C54 1.348(6)
C37 C38 1.396(6)
C37 C42 1.398(6)
C38 C39 1.401(6)
C38 C43 1.431(7)
C39 C40 1.375(7)
C39 H39 0.9500
C40 C41 1.385(6)
C41 C42 1.398(6)
C41 H41 0.9500
C42 C50 1.435(6)
C43 C44 1.195(6)
C44 C45 1.431(7)
C45 C46 1.374(6)
C45 C49 1.379(6)
C46 C47 1.375(7)
C46 H46 0.9500
C47 H47 0.9500
C48 C49 1.389(7)
C48 H48 0.9500
C49 H49 0.9500
C50 C51 1.202(6)
C51 C56 1.428(6)
C52 C53 1.369(6)
C52 C56 1.401(6)
C52 H52 0.9500
C53 H53 0.9500
C54 C55 1.372(6)
C54 H54 0.9500
C55 C56 1.388(6)
C55 H55 0.9500
C57 C58 1.486(6)
C57 H57A 0.9900
C57 H57B 0.9900
C58 H58A 0.9900
C58 H58B 0.9900
C59 C60 1.482(6)
C59 H59A 0.9900
C59 H59B 0.9900
C60 H60A 0.9900
C60 H60B 0.9900
C61 C62 1.367(5)
C61 C70 1.427(5)
C62 C63 1.405(5)
C62 H62 0.9500
C63 C64 1.364(5)
C63 H63 0.9500
C64 C65 1.407(5)
C64 H64 0.9500
C65 C66 1.427(5)
C65 C70 1.430(5)
C66 C67 1.371(5)
C67 C68 1.407(5)
C67 H67 0.9500
C68 C69 1.365(5)
C68 H68 0.9500
C69 C70 1.415(5)
C69 H69 0.9500
C71 C72 1.493(5)
C71 H71A 0.9900
C71 H71B 0.9900
C72 H72A 0.9900
C72 H72B 0.9900
C73 C74 1.444(7)
C73 H73A 0.9900
C73 H73B 0.9900
C74 O6A 1.664(9)
C74 H74A 0.9900
C74 H74B 0.9900
C74 H74C 0.9900
C74 H74D 0.9900
P1 F1 1.582(3)
P1 F5 1.584(3)
P1 F2 1.587(2)
P1 F6 1.588(3)
P1 F3 1.598(3)
P1 F4 1.599(2)
P2 F11 1.586(3)
P2 F7 1.590(3)
P2 F10 1.600(3)
P2 F12 1.603(3)
P2 F8 1.612(3)
P2 F9 1.614(3)
P3 F16 1.589(2)
P3 F13 1.595(2)
P3 F15 1.600(2)
P3 F17 1.600(2)
P3 F14 1.603(2)
P3 F18 1.607(2)
P4 F23 1.584(2)
P4 F22 1.592(2)
P4 F20 1.601(2)
P4 F24 1.604(2)
P4 F21 1.607(2)
P4 F19 1.610(2)
N7 C75 1.130(6)
C75 C76 1.475(8)
C76 H76A 0.9800
C76 H76B 0.9800
C76 H76C 0.9800
O6A H6A 0.8400
N8 C77 1.11(2)
C77 C78 1.38(2)
C78 H78A 0.9800
C78 H78B 0.9800
C78 H78C 0.9800

loop_
_geom_torsion_atom_site_label_1
_geom_torsion_atom_site_label_2
_geom_torsion_atom_site_label_3
_geom_torsion_atom_site_label_4
_geom_torsion
C6 N1 C1 C34 86.0(4)
C2 N1 C1 C34 -89.9(4)
C6 N1 C2 C3 -0.3(6)
C1 N1 C2 C3 175.6(3)
N1 C2 C3 C4 -0.7(6)
C2 C3 C4 C5 1.3(5)
C2 C3 C4 C7 -175.3(3)
C3 C4 C5 C6 -1.0(5)
C7 C4 C5 C6 175.7(3)
C2 N1 C6 C5 0.6(5)
C1 N1 C6 C5 -175.3(3)
C4 C5 C6 N1 0.1(5)
C5 C4 C7 C11 22.8(5)
C3 C4 C7 C11 -160.7(4)
C5 C4 C7 C8 -152.9(3)
C3 C4 C7 C8 23.7(5)
C11 C7 C8 C9 -4.9(5)
C4 C7 C8 C9 170.9(3)
C10 N2 C9 C8 3.9(5)
C12 N2 C9 C8 -171.7(3)
C7 C8 C9 N2 0.6(5)
C9 N2 C10 C11 -3.7(5)
C12 N2 C10 C11 171.8(3)
N2 C10 C11 C7 -1.0(5)
C8 C7 C11 C10 5.2(5)
C4 C7 C11 C10 -170.7(3)
C10 N2 C12 C13 -101.9(4)
C9 N2 C12 C13 73.7(4)
N2 C12 C13 C14 -89.5(4)
N2 C12 C13 C18 87.3(4)
C18 C13 C14 C15 -5.0(5)
C12 C13 C14 C15 171.9(3)
C13 C14 C15 C16 1.2(5)
C14 C15 C16 C17 3.1(5)
C14 C15 C16 C19 -170.7(3)
C15 C16 C17 C18 -3.6(5)
C19 C16 C17 C18 170.1(3)
C14 C13 C18 C17 4.5(5)
C12 C13 C18 C17 -172.4(3)
C16 C17 C18 C13 -0.2(5)
C20 N3 C19 C16 94.3(4)
C24 N3 C19 C16 -81.3(4)
C17 C16 C19 N3 -88.3(4)
C15 C16 C19 N3 85.4(4)
C24 N3 C20 C21 1.6(5)
C19 N3 C20 C21 -173.9(3)
N3 C20 C21 C22 1.0(5)
C20 C21 C22 C23 -3.2(5)
C20 C21 C22 C25 175.0(3)
C21 C22 C23 C24 2.9(5)
C25 C22 C23 C24 -175.4(3)
C20 N3 C24 C23 -1.9(5)
C19 N3 C24 C23 173.6(3)
C22 C23 C24 N3 -0.4(5)
C21 C22 C25 C29 172.6(3)
C23 C22 C25 C29 -9.3(5)
C21 C22 C25 C26 -11.2(5)
C23 C22 C25 C26 166.9(3)
C29 C25 C26 C27 2.7(5)
C22 C25 C26 C27 -173.7(3)
C28 N4 C27 C26 -2.2(5)
C30 N4 C27 C26 173.0(3)
C25 C26 C27 N4 -0.6(5)
C27 N4 C28 C29 2.8(5)
C30 N4 C28 C29 -172.4(3)
N4 C28 C29 C25 -0.5(6)
C26 C25 C29 C28 -2.1(5)
C22 C25 C29 C28 174.2(3)
C28 N4 C30 C31 97.2(4)
C27 N4 C30 C31 -77.9(4)
N4 C30 C31 C36 -86.3(4)
N4 C30 C31 C32 88.7(4)
C36 C31 C32 C33 5.4(5)
C30 C31 C32 C33 -169.6(3)
C31 C32 C33 C34 -0.4(6)
C32 C33 C34 C35 -5.1(5)
C32 C33 C34 C1 169.4(3)
N1 C1 C34 C33 -93.7(4)
N1 C1 C34 C35 80.7(4)
C33 C34 C35 C36 5.6(5)
C1 C34 C35 C36 -169.0(3)
C34 C35 C36 C31 -0.5(5)
C32 C31 C36 C35 -5.0(5)
C30 C31 C36 C35 170.1(3)
C57 O1 C37 C38 -97.7(4)
C57 O1 C37 C42 85.3(4)
O1 C37 C38 C39 178.9(3)
C42 C37 C38 C39 -4.2(6)
O1 C37 C38 C43 -1.0(6)
C42 C37 C38 C43 175.9(4)
C37 C38 C39 C40 0.1(6)
C43 C38 C39 C40 180.0(4)
C38 C39 C40 C41 2.7(7)
C38 C39 C40 Br1 -175.0(3)
C39 C40 C41 C42 -1.3(7)
Br1 C40 C41 C42 176.3(3)
C40 C41 C42 C37 -2.8(6)
C40 C41 C42 C50 175.9(4)
O1 C37 C42 C41 -177.5(3)
C38 C37 C42 C41 5.6(6)
O1 C37 C42 C50 3.8(5)
C38 C37 C42 C50 -173.2(4)
C49 C45 C46 C47 -0.6(7)
C44 C45 C46 C47 -179.8(4)
C48 N5 C47 C46 1.5(8)
C45 C46 C47 N5 -0.7(8)
C47 N5 C48 C49 -1.1(7)
C46 C45 C49 C48 0.9(6)
C44 C45 C49 C48 -179.8(4)
N5 C48 C49 C45 -0.1(7)
C54 N6 C53 C52 1.5(6)
C56 C52 C53 N6 0.8(6)
C53 N6 C54 C55 -1.8(7)
N6 C54 C55 C56 0.0(7)
C54 C55 C56 C52 2.3(6)
C54 C55 C56 C51 -176.1(4)
C53 C52 C56 C55 -2.6(6)
C53 C52 C56 C51 175.7(4)
C37 O1 C57 C58 -157.6(3)
C59 O2 C58 C57 -170.4(3)
O1 C57 C58 O2 -62.7(4)
C58 O2 C59 C60 169.1(3)
C61 O3 C60 C59 178.9(3)
O2 C59 C60 O3 72.4(4)
C60 O3 C61 C62 0.4(5)
C60 O3 C61 C70 180.0(3)
O3 C61 C62 C63 179.9(3)
C70 C61 C62 C63 0.4(5)
C61 C62 C63 C64 1.0(5)
C62 C63 C64 C65 -0.6(5)
C63 C64 C65 C66 179.8(3)
C63 C64 C65 C70 -1.1(5)
C71 O4 C66 C67 2.2(5)
C71 O4 C66 C65 -177.6(3)
C64 C65 C66 O4 -4.3(5)
C70 C65 C66 O4 176.5(3)
C64 C65 C66 C67 175.9(3)
C70 C65 C66 C67 -3.3(5)
O4 C66 C67 C68 -177.1(3)
C65 C66 C67 C68 2.6(5)
C66 C67 C68 C69 -0.3(6)
C67 C68 C69 C70 -1.3(5)
C68 C69 C70 C61 -179.2(3)
C68 C69 C70 C65 0.6(5)
O3 C61 C70 C69 -1.7(5)
C62 C61 C70 C69 177.9(3)
O3 C61 C70 C65 178.4(3)
C62 C61 C70 C65 -1.9(5)
C64 C65 C70 C69 -177.6(3)
C66 C65 C70 C69 1.6(5)
C64 C65 C70 C61 2.3(5)
C66 C65 C70 C61 -178.5(3)
C66 O4 C71 C72 170.4(3)
C73 O5 C72 C71 -166.8(3)
O4 C71 C72 O5 -75.9(4)
C72 O5 C73 C74 161.0(4)
O5 C73 C74 O6 -77.2(5)
O5 C73 C74 O6A 72.6(5)
